data_4331635
loop_
_publ_author_name
'Cort\'es-Llamas, Sara-\'Angelica'
'Hern\'andez-Lamoneda, Ram\'on'
'Vel\'azquez-Carmona, Miguel-\'Angel'
'Mu\~noz-Hern\'andez, Miguel-Angel'
'Toscano, Rub\'en A.'

_publ_section_title
;
 3,5-Dimethyl and 3,5-Di-tert-butylpyrazolato Complexes with Alkali
 Metals:&#x00A0; Monomeric, Dimeric, Cluster, and 1D Chain Structures
;
_journal_issue 1
_journal_name_full 'Inorganic Chemistry'
_journal_page_first 286
_journal_page_last 294
_journal_paper_doi 10.1021/ic051294y
_journal_volume 45
_journal_year 2006
_chemical_formula_moiety 'C23 H43 N2 Na O6'
_chemical_formula_sum 'C23 H43 N2 Na O6'
_chemical_formula_weight 466.58
_chemical_name_systematic
; 
(3,5-di-tert-butylpyrazolato)(18-crown-6)sodium  
;
_space_group_IT_number 14
_symmetry_cell_setting monoclinic
_symmetry_space_group_name_Hall '-P 2ybc'
_symmetry_space_group_name_H-M 'P 1 21/c 1'
_atom_sites_solution_hydrogens geom
_atom_sites_solution_primary direct
_atom_sites_solution_secondary difmap
_audit_creation_method SHELXL-97
_cell_angle_alpha 90.00
_cell_angle_beta 108.414(4)
_cell_angle_gamma 90.00
_cell_formula_units_Z 4
_cell_length_a 9.903(2)
_cell_length_b 19.174(4)
_cell_length_c 14.314(3)
_cell_measurement_temperature 100(2)
_cell_volume 2578.8(9)
_computing_cell_refinement 'SMART V 5.625 (Bruker, 1999)'
_computing_data_collection 'SMART V 5.625 (Bruker, 1999)'
_computing_data_reduction 'SAINT V 6.23C (Bruker, 1999)'
_computing_molecular_graphics 'SHELXTL V 6.10 (Sheldrick, 2000)'
_computing_publication_material 'SHELXTL V 6.10 (Sheldrick, 2000)'
_computing_structure_refinement 'SHELXTL V 6.10 (Sheldrick, 2000)'
_computing_structure_solution 'SHELXTL V 6.10 (Sheldrick, 2000)'
_diffrn_ambient_temperature 100(2)
_diffrn_detector_area_resol_mean 0.661
_diffrn_measured_fraction_theta_full 0.965
_diffrn_measured_fraction_theta_max 0.965
_diffrn_measurement_device_type 'Bruker Smart Apex CCD diffractometer'
_diffrn_measurement_method \w-scans
_diffrn_radiation_monochromator graphite
_diffrn_radiation_source 'fine-focus sealed tube'
_diffrn_radiation_type MoK\a
_diffrn_radiation_wavelength 0.71073
_diffrn_reflns_av_R_equivalents 0.0322
_diffrn_reflns_av_sigmaI/netI 0.0500
_diffrn_reflns_limit_h_max 10
_diffrn_reflns_limit_h_min -11
_diffrn_reflns_limit_k_max 17
_diffrn_reflns_limit_k_min -23
_diffrn_reflns_limit_l_max 17
_diffrn_reflns_limit_l_min -17
_diffrn_reflns_number 11357
_diffrn_reflns_theta_full 25.50
_diffrn_reflns_theta_max 25.50
_diffrn_reflns_theta_min 1.84
_diffrn_standards_decay_% 0
_exptl_absorpt_coefficient_mu 0.100
_exptl_absorpt_correction_type none
_exptl_crystal_colour Colorless
_exptl_crystal_density_diffrn 1.202
_exptl_crystal_density_method 'not measured'
_exptl_crystal_description Parallelepiped
_exptl_crystal_F_000 1016
_exptl_crystal_size_max 0.30
_exptl_crystal_size_mid 0.27
_exptl_crystal_size_min 0.25
_refine_diff_density_max 0.260
_refine_diff_density_min -0.277
_refine_diff_density_rms 0.040
_refine_ls_extinction_method none
_refine_ls_goodness_of_fit_ref 1.032
_refine_ls_hydrogen_treatment noref
_refine_ls_matrix_type full
_refine_ls_number_parameters 375
_refine_ls_number_reflns 4619
_refine_ls_number_restraints 286
_refine_ls_restrained_S_all 1.022
_refine_ls_R_factor_all 0.0572
_refine_ls_R_factor_gt 0.0422
_refine_ls_shift/su_max 0.000
_refine_ls_shift/su_mean 0.000
_refine_ls_structure_factor_coef Fsqd
_refine_ls_weighting_details 'calc w=1/[\s^2^(Fo^2^)+(0.0377P)^2^+0.9277P] where P=(Fo^2^+2Fc^2^)/3'
_refine_ls_weighting_scheme calc
_refine_ls_wR_factor_gt 0.0969
_refine_ls_wR_factor_ref 0.1048
_reflns_number_gt 3648
_reflns_number_total 4619
_reflns_threshold_expression >2sigma(I)
_cod_data_source_file ic051294ysup5.cif
_cod_data_source_block Compound_4b
_cod_depositor_comments
;
The following automatic conversions were performed:

'_symmetry_cell_setting' value 'Monoclinic' changed to 'monoclinic'
according to /home/saulius/struct/CIF-dictionaries/cif_core.dic
dictionary named 'cif_core.dic' version 2.4.2 from 2011-04-26.

Automatic conversion script
Id: cif_fix_values 1891 2012-01-12 08:04:46Z andrius 
;
_cod_original_sg_symbol_H-M 'P 21/c'
_cod_database_code 4331635

loop_
_symmetry_equiv_pos_as_xyz
'x, y, z'
'-x, y+1/2, -z+1/2'
'-x, -y, -z'
'x, -y-1/2, z-1/2'

loop_
_atom_site_label
_atom_site_type_symbol
_atom_site_fract_x
_atom_site_fract_y
_atom_site_fract_z
_atom_site_U_iso_or_equiv
_atom_site_adp_type
_atom_site_occupancy
_atom_site_symmetry_multiplicity
_atom_site_calc_flag
_atom_site_refinement_flags
_atom_site_disorder_assembly
_atom_site_disorder_group
Na1 Na 0.61936(8) 0.16737(3) 0.09557(5) 0.03059(19) Uani 1 1 d . . .
N1 N 0.54938(14) 0.27655(7) 0.13237(10) 0.0217(3) Uani 1 1 d . A .
N2 N 0.69373(14) 0.28862(7) 0.17218(10) 0.0206(3) Uani 1 1 d . A .
C1 C 0.71711(17) 0.35542(8) 0.15507(11) 0.0196(4) Uani 1 1 d . . .
C2 C 0.58889(18) 0.38797(8) 0.10424(12) 0.0224(4) Uani 1 1 d . A .
H2 H 0.5745 0.4351 0.0831 0.027 Uiso 1 1 calc R . .
C4 C 0.86513(17) 0.38679(8) 0.18708(12) 0.0221(4) Uani 1 1 d . B .
C5 C 0.87172(19) 0.44771(9) 0.25814(14) 0.0301(4) Uani 1 1 d . . .
H5A H 0.8027 0.4835 0.2248 0.045 Uiso 1 1 calc R B .
H5B H 0.9677 0.4678 0.2789 0.045 Uiso 1 1 calc R . .
H5C H 0.8490 0.4307 0.3160 0.045 Uiso 1 1 calc R . .
C6 C 0.89891(19) 0.41463(9) 0.09682(13) 0.0295(4) Uani 1 1 d . . .
H6A H 0.8960 0.3762 0.0511 0.044 Uiso 1 1 calc R B .
H6B H 0.9940 0.4356 0.1175 0.044 Uiso 1 1 calc R . .
H6C H 0.8283 0.4499 0.0640 0.044 Uiso 1 1 calc R . .
C7 C 0.97705(19) 0.33274(9) 0.23770(14) 0.0324(4) Uani 1 1 d . . .
H7A H 0.9738 0.2940 0.1923 0.049 Uiso 1 1 calc R B .
H7B H 0.9578 0.3151 0.2965 0.049 Uiso 1 1 calc R . .
H7C H 1.0716 0.3543 0.2569 0.049 Uiso 1 1 calc R . .
C3 C 0.48705(17) 0.33593(8) 0.09141(12) 0.0205(4) Uani 1 1 d D . .
C8 C 0.3284(4) 0.3372(2) 0.0379(3) 0.0238(7) Uani 0.828(14) 1 d PDU A 1
C9 C 0.2807(4) 0.41098(18) 0.0045(5) 0.0450(11) Uani 0.828(14) 1 d PDU A 1
H9A H 0.3317 0.4276 -0.0398 0.067 Uiso 0.828(14) 1 calc PR A 1
H9B H 0.3016 0.4417 0.0621 0.067 Uiso 0.828(14) 1 calc PR A 1
H9C H 0.1782 0.4112 -0.0302 0.067 Uiso 0.828(14) 1 calc PR A 1
C10 C 0.2472(6) 0.3121(3) 0.1065(3) 0.0425(12) Uani 0.828(14) 1 d PDU A 1
H10A H 0.2676 0.3432 0.1637 0.064 Uiso 0.828(14) 1 calc PR A 1
H10B H 0.2771 0.2646 0.1287 0.064 Uiso 0.828(14) 1 calc PR A 1
H10C H 0.1448 0.3126 0.0711 0.064 Uiso 0.828(14) 1 calc PR A 1
C11 C 0.2909(4) 0.2892(3) -0.0518(3) 0.0339(9) Uani 0.828(14) 1 d PDU A 1
H11A H 0.3437 0.3038 -0.0960 0.051 Uiso 0.828(14) 1 calc PR A 1
H11B H 0.1885 0.2919 -0.0866 0.051 Uiso 0.828(14) 1 calc PR A 1
H11C H 0.3166 0.2411 -0.0303 0.051 Uiso 0.828(14) 1 calc PR A 1
C8B C 0.3267(17) 0.3412(11) 0.0428(15) 0.029(3) Uani 0.172(14) 1 d PDU A 2
C9B C 0.2772(18) 0.4153(8) 0.0496(19) 0.033(4) Uani 0.172(14) 1 d PDU A 2
H9BA H 0.3192 0.4464 0.0120 0.049 Uiso 0.172(14) 1 calc PR A 2
H9BB H 0.3072 0.4300 0.1187 0.049 Uiso 0.172(14) 1 calc PR A 2
H9BC H 0.1732 0.4174 0.0225 0.049 Uiso 0.172(14) 1 calc PR A 2
C10B C 0.255(3) 0.2906(11) 0.095(2) 0.036(4) Uani 0.172(14) 1 d PDU A 2
H10D H 0.2933 0.2436 0.0932 0.053 Uiso 0.172(14) 1 calc PR A 2
H10E H 0.1522 0.2903 0.0607 0.053 Uiso 0.172(14) 1 calc PR A 2
H10F H 0.2736 0.3053 0.1630 0.053 Uiso 0.172(14) 1 calc PR A 2
C11B C 0.297(2) 0.3197(16) -0.0638(12) 0.043(4) Uani 0.172(14) 1 d PDU A 2
H11D H 0.3467 0.3517 -0.0956 0.064 Uiso 0.172(14) 1 calc PR A 2
H11E H 0.1949 0.3216 -0.0982 0.064 Uiso 0.172(14) 1 calc PR A 2
H11F H 0.3320 0.2721 -0.0665 0.064 Uiso 0.172(14) 1 calc PR A 2
C13 C 0.78094(19) 0.06799(10) 0.30449(14) 0.0328(5) Uani 1 1 d . . .
H13A H 0.7765 0.0188 0.2827 0.039 Uiso 1 1 calc R B .
H13B H 0.7958 0.0685 0.3762 0.039 Uiso 1 1 calc R . .
O2 O 0.65207(12) 0.10251(6) 0.25382(9) 0.0275(3) Uani 1 1 d . B .
C14 C 0.53683(19) 0.08055(10) 0.28510(13) 0.0299(4) Uani 1 1 d . . .
H14A H 0.5583 0.0892 0.3565 0.036 Uiso 1 1 calc R B .
H14B H 0.5197 0.0300 0.2728 0.036 Uiso 1 1 calc R . .
C15 C 0.40810(19) 0.12124(10) 0.22798(13) 0.0304(4) Uani 1 1 d . B .
H15A H 0.3244 0.1032 0.2441 0.037 Uiso 1 1 calc R . .
H15B H 0.4215 0.1706 0.2493 0.037 Uiso 1 1 calc R . .
O3 O 0.37911(13) 0.11841(6) 0.12444(9) 0.0274(3) Uani 1 1 d . B .
C16 C 0.3494(2) 0.05098(9) 0.08214(13) 0.0293(4) Uani 1 1 d . . .
H16A H 0.2662 0.0305 0.0963 0.035 Uiso 1 1 calc R B .
H16B H 0.4322 0.0198 0.1095 0.035 Uiso 1 1 calc R . .
C17 C 0.31874(19) 0.05942(9) -0.02643(13) 0.0291(4) Uani 1 1 d . B .
H17A H 0.2928 0.0139 -0.0599 0.035 Uiso 1 1 calc R . .
H17B H 0.2383 0.0921 -0.0531 0.035 Uiso 1 1 calc R . .
O4 O 0.44313(12) 0.08602(6) -0.04250(8) 0.0257(3) Uani 1 1 d . B .
C18 C 0.41667(19) 0.11222(9) -0.13973(12) 0.0257(4) Uani 1 1 d . . .
H18A H 0.3367 0.1458 -0.1557 0.031 Uiso 1 1 calc R B .
H18B H 0.3907 0.0735 -0.1878 0.031 Uiso 1 1 calc R . .
C19 C 0.54808(19) 0.14735(9) -0.14517(12) 0.0248(4) Uani 1 1 d D B .
H19A H 0.6294 0.1145 -0.1268 0.030 Uiso 1 1 calc R . .
H19B H 0.5344 0.1645 -0.2128 0.030 Uiso 1 1 calc R . .
O5 O 0.57391(12) 0.20422(6) -0.07765(8) 0.0239(3) Uani 1 1 d D B .
C20 C 0.6746(4) 0.2541(2) -0.0875(5) 0.0256(10) Uani 0.769(3) 1 d PDU B 1
H20A H 0.6756 0.2945 -0.0442 0.031 Uiso 0.769(3) 1 calc PR B 1
H20B H 0.6464 0.2711 -0.1563 0.031 Uiso 0.769(3) 1 calc PR B 1
C21 C 0.8200(3) 0.22293(16) -0.0606(2) 0.0273(7) Uani 0.769(3) 1 d PDU B 1
H21A H 0.8231 0.1865 -0.1088 0.033 Uiso 0.769(3) 1 calc PR B 1
H21B H 0.8908 0.2593 -0.0610 0.033 Uiso 0.769(3) 1 calc PR B 1
O6 O 0.85192(18) 0.19345(10) 0.03479(14) 0.0322(6) Uani 0.769(3) 1 d PDU B 1
C22 C 0.9646(4) 0.14495(17) 0.0569(3) 0.0335(8) Uani 0.769(3) 1 d PDU B 1
H22A H 1.0471 0.1649 0.0413 0.040 Uiso 0.769(3) 1 calc PR B 1
H22B H 0.9343 0.1019 0.0177 0.040 Uiso 0.769(3) 1 calc PR B 1
C23 C 1.0039(5) 0.1290(5) 0.1634(3) 0.0329(9) Uani 0.769(3) 1 d PDU B 1
H23A H 1.0829 0.0949 0.1823 0.039 Uiso 0.769(3) 1 calc PR B 1
H23B H 1.0350 0.1720 0.2026 0.039 Uiso 0.769(3) 1 calc PR B 1
O1 O 0.88060(12) 0.10068(6) 0.18096(9) 0.0301(3) Uani 1 1 d DU B .
C12 C 0.9001(2) 0.10419(11) 0.28333(15) 0.0386(5) Uani 1 1 d DU B .
H12A H 0.9035 0.1535 0.3043 0.046 Uiso 1 1 calc R . .
H12B H 0.9914 0.0819 0.3205 0.046 Uiso 1 1 calc R . .
C20A C 0.6971(13) 0.2426(9) -0.0848(18) 0.028(3) Uani 0.231(3) 1 d PDU B 2
H20C H 0.6835 0.2927 -0.0737 0.034 Uiso 0.231(3) 1 calc PR B 2
H20D H 0.7019 0.2375 -0.1525 0.034 Uiso 0.231(3) 1 calc PR B 2
C21A C 0.8346(11) 0.2199(5) -0.0144(9) 0.029(2) Uani 0.231(3) 1 d PDU B 2
H21C H 0.9138 0.2448 -0.0282 0.035 Uiso 0.231(3) 1 calc PR B 2
H21D H 0.8374 0.2312 0.0537 0.035 Uiso 0.231(3) 1 calc PR B 2
O6A O 0.8503(5) 0.1477(3) -0.0237(4) 0.0294(15) Uani 0.231(3) 1 d PDU B 2
C22A C 0.9774(12) 0.1203(6) 0.0420(9) 0.0360(19) Uani 0.231(3) 1 d PDU B 2
H22C H 1.0594 0.1431 0.0292 0.043 Uiso 0.231(3) 1 calc PR B 2
H22D H 0.9823 0.0698 0.0289 0.043 Uiso 0.231(3) 1 calc PR B 2
C23A C 0.9896(19) 0.1301(17) 0.1470(11) 0.033(2) Uani 0.231(3) 1 d PDU B 2
H23C H 1.0819 0.1102 0.1873 0.039 Uiso 0.231(3) 1 calc PR B 2
H23D H 0.9932 0.1808 0.1604 0.039 Uiso 0.231(3) 1 calc PR B 2

loop_
_atom_site_aniso_label
_atom_site_aniso_U_11
_atom_site_aniso_U_22
_atom_site_aniso_U_33
_atom_site_aniso_U_23
_atom_site_aniso_U_13
_atom_site_aniso_U_12
Na1 0.0465(5) 0.0249(4) 0.0246(4) 0.0046(3) 0.0173(3) 0.0106(3)
N1 0.0209(7) 0.0222(7) 0.0217(7) -0.0022(6) 0.0063(6) -0.0010(6)
N2 0.0212(7) 0.0208(7) 0.0193(7) -0.0019(5) 0.0056(6) -0.0002(6)
C1 0.0239(9) 0.0211(8) 0.0150(8) -0.0022(6) 0.0079(7) 0.0000(7)
C2 0.0261(9) 0.0188(8) 0.0222(9) 0.0011(7) 0.0076(7) 0.0016(7)
C4 0.0211(9) 0.0224(9) 0.0235(9) -0.0007(7) 0.0081(7) -0.0006(7)
C5 0.0296(10) 0.0284(10) 0.0329(10) -0.0060(8) 0.0105(8) -0.0061(8)
C6 0.0302(10) 0.0299(10) 0.0312(10) -0.0004(8) 0.0138(8) -0.0031(8)
C7 0.0236(10) 0.0346(10) 0.0354(11) 0.0032(8) 0.0040(8) 0.0007(8)
C3 0.0230(9) 0.0226(9) 0.0162(8) -0.0031(6) 0.0067(7) 0.0019(7)
C8 0.0209(15) 0.0276(14) 0.0215(14) -0.0019(12) 0.0049(12) 0.0017(12)
C9 0.0313(16) 0.0346(14) 0.052(3) -0.0046(16) -0.0114(18) 0.0060(11)
C10 0.0239(16) 0.073(3) 0.0315(17) -0.0015(18) 0.0105(12) 0.004(2)
C11 0.0246(13) 0.044(2) 0.0288(15) -0.0127(14) 0.0029(11) 0.0004(16)
C8B 0.019(6) 0.034(5) 0.029(5) -0.012(5) 0.003(5) 0.000(5)
C9B 0.014(5) 0.032(5) 0.044(8) -0.005(5) -0.003(7) 0.001(4)
C10B 0.018(6) 0.037(7) 0.050(8) 0.002(7) 0.007(6) 0.006(6)
C11B 0.025(6) 0.064(9) 0.033(5) -0.012(6) 0.001(5) 0.014(8)
C13 0.0313(10) 0.0377(11) 0.0233(10) -0.0013(8) -0.0001(8) 0.0061(8)
O2 0.0261(7) 0.0296(7) 0.0280(7) 0.0053(5) 0.0103(5) 0.0038(5)
C14 0.0341(10) 0.0340(10) 0.0231(9) 0.0025(7) 0.0112(8) -0.0045(8)
C15 0.0274(10) 0.0410(11) 0.0251(10) -0.0037(8) 0.0114(8) -0.0025(8)
O3 0.0317(7) 0.0254(6) 0.0239(7) -0.0013(5) 0.0072(5) -0.0007(5)
C16 0.0330(10) 0.0271(9) 0.0301(10) -0.0009(8) 0.0132(8) -0.0068(8)
C17 0.0281(10) 0.0306(10) 0.0295(10) -0.0036(8) 0.0102(8) -0.0097(8)
O4 0.0256(6) 0.0304(7) 0.0214(6) 0.0011(5) 0.0079(5) -0.0032(5)
C18 0.0299(10) 0.0277(9) 0.0179(9) -0.0026(7) 0.0055(7) -0.0017(7)
C19 0.0305(10) 0.0262(9) 0.0189(9) -0.0024(7) 0.0095(7) 0.0011(7)
O5 0.0276(6) 0.0242(6) 0.0210(6) -0.0024(5) 0.0092(5) -0.0031(5)
C20 0.0299(17) 0.026(2) 0.0190(15) 0.0062(13) 0.0044(14) -0.0024(13)
C21 0.0288(15) 0.0314(13) 0.0233(15) 0.0001(12) 0.0107(14) -0.0044(10)
O6 0.0319(10) 0.0405(11) 0.0256(11) 0.0039(8) 0.0112(8) 0.0149(8)
C22 0.0259(14) 0.0318(17) 0.0457(17) 0.0039(14) 0.0157(12) 0.0054(13)
C23 0.0174(18) 0.0305(16) 0.0453(19) 0.0041(18) 0.0021(15) 0.0017(14)
O1 0.0215(6) 0.0294(7) 0.0384(7) -0.0011(5) 0.0080(5) -0.0002(5)
C12 0.0289(10) 0.0444(12) 0.0363(11) -0.0144(9) 0.0015(8) -0.0008(9)
C20A 0.034(5) 0.025(4) 0.023(5) 0.006(4) 0.008(4) -0.006(4)
C21A 0.028(4) 0.030(3) 0.031(5) 0.002(4) 0.013(4) 0.001(3)
O6A 0.026(2) 0.030(2) 0.031(3) -0.004(2) 0.007(2) 0.003(2)
C22A 0.021(3) 0.037(4) 0.044(3) -0.001(4) 0.003(3) 0.004(3)
C23A 0.015(4) 0.033(4) 0.046(3) 0.001(4) 0.003(3) 0.005(4)

loop_
_atom_type_symbol
_atom_type_description
_atom_type_scat_dispersion_real
_atom_type_scat_dispersion_imag
_atom_type_scat_source
C C 0.0033 0.0016 'International Tables Vol C Tables 4.2.6.8 and 6.1.1.4'
H H 0.0000 0.0000 'International Tables Vol C Tables 4.2.6.8 and 6.1.1.4'
N N 0.0061 0.0033 'International Tables Vol C Tables 4.2.6.8 and 6.1.1.4'
O O 0.0106 0.0060 'International Tables Vol C Tables 4.2.6.8 and 6.1.1.4'
Na Na 0.0362 0.0249 'International Tables Vol C Tables 4.2.6.8 and 6.1.1.4'

loop_
_geom_angle_atom_site_label_1
_geom_angle_atom_site_label_2
_geom_angle_atom_site_label_3
_geom_angle
N1 Na1 O5 89.83(5)
N1 Na1 O2 101.81(5)
O5 Na1 O2 166.74(5)
N1 Na1 N2 32.23(5)
O5 Na1 N2 96.07(5)
O2 Na1 N2 97.17(5)
N1 Na1 O4 121.38(5)
O5 Na1 O4 63.82(4)
O2 Na1 O4 104.17(5)
N2 Na1 O4 150.41(5)
N1 Na1 O3 86.46(5)
O5 Na1 O3 111.15(4)
O2 Na1 O3 63.92(4)
N2 Na1 O3 113.24(5)
O4 Na1 O3 60.84(4)
N1 Na1 O6 104.35(6)
O5 Na1 O6 62.47(5)
O2 Na1 O6 119.48(5)
N2 Na1 O6 79.36(5)
O4 Na1 O6 106.69(5)
O3 Na1 O6 166.99(5)
N1 Na1 O1 127.97(5)
O5 Na1 O1 114.71(5)
O2 Na1 O1 62.74(4)
N2 Na1 O1 97.23(5)
O4 Na1 O1 110.64(4)
O3 Na1 O1 120.71(4)
O6 Na1 O1 58.03(5)
N1 Na1 O6A 122.02(10)
O5 Na1 O6A 56.51(9)
O2 Na1 O6A 119.97(9)
N2 Na1 O6A 99.96(10)
O4 Na1 O6A 87.01(9)
O3 Na1 O6A 146.13(10)
O6 Na1 O6A 20.89(9)
O1 Na1 O6A 58.26(9)
C3 N1 N2 108.19(13)
C3 N1 Na1 142.96(11)
N2 N1 Na1 84.28(8)
C1 N2 N1 107.54(13)
C1 N2 Na1 145.96(11)
N1 N2 Na1 63.50(7)
N2 C1 C2 110.00(14)
N2 C1 C4 122.11(14)
C2 C1 C4 127.88(15)
C3 C2 C1 104.52(14)
C1 C4 C7 111.27(14)
C1 C4 C6 109.39(14)
C7 C4 C6 108.59(15)
C1 C4 C5 109.67(14)
C7 C4 C5 109.27(14)
C6 C4 C5 108.60(14)
N1 C3 C2 109.75(14)
N1 C3 C8 119.7(2)
C2 C3 C8 130.5(2)
N1 C3 C8B 121.8(8)
C2 C3 C8B 128.5(8)
C3 C8 C9 110.1(3)
C3 C8 C11 110.7(3)
C9 C8 C11 109.2(3)
C3 C8 C10 110.0(3)
C9 C8 C10 108.7(3)
C11 C8 C10 108.2(3)
C9B C8B C11B 110.8(14)
C9B C8B C3 110.1(13)
C11B C8B C3 106.3(13)
C9B C8B C10B 110.9(15)
C11B C8B C10B 110.2(16)
C3 C8B C10B 108.3(16)
O2 C13 C12 108.88(15)
C14 O2 C13 112.64(14)
C14 O2 Na1 123.03(10)
C13 O2 Na1 122.08(11)
O2 C14 C15 107.73(14)
O3 C15 C14 114.00(15)
C16 O3 C15 115.28(13)
C16 O3 Na1 108.94(10)
C15 O3 Na1 104.39(10)
O3 C16 C17 106.96(14)
O4 C17 C16 107.83(14)
C17 O4 C18 112.61(13)
C17 O4 Na1 119.06(10)
C18 O4 Na1 113.00(9)
O4 C18 C19 108.46(13)
O5 C19 C18 106.45(14)
C20 O5 C19 115.4(3)
C19 O5 C20A 108.3(10)
C20 O5 Na1 112.3(3)
C19 O5 Na1 113.40(9)
C20A O5 Na1 108.8(9)
O5 C20 C21 110.8(3)
O6 C21 C20 108.1(4)
C22 O6 C21 113.5(2)
C22 O6 Na1 119.42(19)
C21 O6 Na1 114.99(16)
O6 C22 C23 107.4(4)
O1 C23 C22 107.4(3)
C12 O1 C23 108.6(2)
C12 O1 C23A 117.4(7)
C12 O1 Na1 103.61(10)
C23 O1 Na1 118.2(3)
C23A O1 Na1 111.4(11)
O1 C12 C13 109.38(15)
O5 C20A C21A 114.5(12)
O6A C21A C20A 109.3(10)
C21A O6A C22A 113.9(7)
C21A O6A Na1 73.8(6)
C22A O6A Na1 108.5(6)
O6A C22A C23A 113.5(13)
O1 C23A C22A 117.8(15)

loop_
_geom_bond_atom_site_label_1
_geom_bond_atom_site_label_2
_geom_bond_distance
Na1 N1 2.3175(15)
Na1 O5 2.4788(14)
Na1 O2 2.5138(14)
Na1 N2 2.5767(15)
Na1 O4 2.6843(14)
Na1 O3 2.7081(15)
Na1 O6 2.753(2)
Na1 O1 2.7972(14)
Na1 O6A 3.279(6)
N1 C3 1.339(2)
N1 N2 1.3809(19)
N2 C1 1.338(2)
C1 C2 1.396(2)
C1 C4 1.515(2)
C2 C3 1.389(2)
C4 C7 1.523(2)
C4 C6 1.529(2)
C4 C5 1.537(2)
C3 C8 1.515(4)
C3 C8B 1.523(16)
C8 C9 1.520(4)
C8 C11 1.527(4)
C8 C10 1.530(4)
C8B C9B 1.517(16)
C8B C11B 1.518(16)
C8B C10B 1.525(16)
C13 O2 1.417(2)
C13 C12 1.481(3)
O2 C14 1.415(2)
C14 C15 1.498(2)
C15 O3 1.419(2)
O3 C16 1.419(2)
C16 C17 1.495(3)
C17 O4 1.418(2)
O4 C18 1.424(2)
C18 C19 1.489(2)
C19 O5 1.426(2)
O5 C20 1.421(4)
O5 C20A 1.456(14)
C20 C21 1.493(4)
C21 O6 1.418(3)
O6 C22 1.410(3)
C22 C23 1.480(5)
C23 O1 1.430(5)
O1 C12 1.418(2)
O1 C23A 1.431(14)
C20A C21A 1.480(14)
C21A O6A 1.405(10)
O6A C22A 1.413(11)
C22A C23A 1.481(15)
